data_1552243
loop_
_publ_author_name
'Mu, Qiu-Chao'
'Nie, Yi-Xue'
'Bai, Xing-Feng'
'Chen, Jing'
'Yang, Lei'
'Xu, Zheng'
'Li, Li'
'Xia, Chungu'
'Xu, Li-Wen'

_publ_section_title
;
 Tertiary amine-directed and involved carbonylative cyclizations through
 Pd/Cu-cocatalyzed multiple C--X (X = H or N) bond cleavage
;
_journal_name_full 'Chemical Science'
_journal_paper_doi 10.1039/C9SC03081F
_journal_year 2019
_chemical_formula_moiety 'C16 H15 N O2'
_chemical_formula_sum 'C16 H15 N O2'
_chemical_formula_weight 253.29
_space_group_crystal_system monoclinic
_space_group_IT_number 14
_space_group_name_Hall '-P 2ybc'
_space_group_name_H-M_alt 'P 1 21/c 1'
_symmetry_space_group_name_Hall '-P 2ybc'
_symmetry_space_group_name_H-M 'P 1 21/c 1'
_atom_sites_solution_hydrogens geom
_atom_sites_solution_primary dual
_audit_block_doi 10.5517/ccdc.csd.cc238tjr
_audit_creation_date 2019-07-18
_audit_creation_method
;
Olex2 1.2
(compiled 2018.05.29 svn.r3508 for OlexSys, GUI svn.r5506)
;
_audit_update_record
;
2019-08-02 deposited with the CCDC.    2019-08-19 downloaded from the CCDC.
;
_cell_angle_alpha 90
_cell_angle_beta 96.319(8)
_cell_angle_gamma 90
_cell_formula_units_Z 4
_cell_length_a 8.156(3)
_cell_length_b 10.264(4)
_cell_length_c 16.438(6)
_cell_measurement_reflns_used 2979
_cell_measurement_temperature 296.15
_cell_measurement_theta_max 27.386
_cell_measurement_theta_min 2.493
_cell_volume 1367.7(9)
_computing_cell_refinement 'SAINT V8.38A (?, 2016)'
_computing_data_reduction 'SAINT V8.38A (?, 2016)'
_computing_molecular_graphics 'Olex2 (Dolomanov et al., 2009)'
_computing_publication_material 'Olex2 (Dolomanov et al., 2009)'
_computing_structure_refinement 'XL (Sheldrick, 2008)'
_computing_structure_solution 'XT (Sheldrick, 2015)'
_diffrn_ambient_temperature 296.15
_diffrn_detector 'Bruker APEX2 area detector'
_diffrn_detector_area_resol_mean 7.9
_diffrn_detector_type 'CCD area detector'
_diffrn_measured_fraction_theta_full 0.998
_diffrn_measured_fraction_theta_max 0.817
_diffrn_measurement_device 'three-circle diffractometer'
_diffrn_measurement_device_type 'Bruker APEX-II CCD'
_diffrn_measurement_method '\f and \w scans'
_diffrn_radiation_monochromator 'mirror optics'
_diffrn_radiation_probe x-ray
_diffrn_radiation_type MoK\a
_diffrn_radiation_wavelength 0.71073
_diffrn_reflns_av_R_equivalents 0.0254
_diffrn_reflns_av_unetI/netI 0.0325
_diffrn_reflns_Laue_measured_fraction_full 0.998
_diffrn_reflns_Laue_measured_fraction_max 0.817
_diffrn_reflns_limit_h_max 10
_diffrn_reflns_limit_h_min -12
_diffrn_reflns_limit_k_max 10
_diffrn_reflns_limit_k_min -14
_diffrn_reflns_limit_l_max 23
_diffrn_reflns_limit_l_min -24
_diffrn_reflns_number 11253
_diffrn_reflns_point_group_measured_fraction_full 0.998
_diffrn_reflns_point_group_measured_fraction_max 0.817
_diffrn_reflns_theta_full 25.242
_diffrn_reflns_theta_max 33.591
_diffrn_reflns_theta_min 2.343
_diffrn_source 'microfocus sealed X-ray tube'
_diffrn_source_type 'Incoatec I\ms'
_diffrn_standards_number 0
_exptl_absorpt_coefficient_mu 0.081
_exptl_absorpt_correction_T_max 1.0000
_exptl_absorpt_correction_T_min 0.9047
_exptl_absorpt_correction_type multi-scan
_exptl_absorpt_process_details
'SADABS-2016/2 (Bruker,2016/2) was used for absorption correction. wR2(int) was 0.0505 before and 0.0392 after correction. The Ratio of minimum to maximum transmission is 0.9047. The \l/2 correction factor is 0.00150.'
_exptl_crystal_colour colourless
_exptl_crystal_colour_primary colourless
_exptl_crystal_density_diffrn 1.230
_exptl_crystal_description block
_exptl_crystal_F_000 536
_exptl_crystal_size_max 0.21
_exptl_crystal_size_mid 0.16
_exptl_crystal_size_min 0.14
_refine_diff_density_max 0.135
_refine_diff_density_min -0.167
_refine_diff_density_rms 0.030
_refine_ls_extinction_method none
_refine_ls_goodness_of_fit_ref 1.009
_refine_ls_hydrogen_treatment constr
_refine_ls_matrix_type full
_refine_ls_number_parameters 174
_refine_ls_number_reflns 4414
_refine_ls_number_restraints 0
_refine_ls_restrained_S_all 1.009
_refine_ls_R_factor_all 0.1011
_refine_ls_R_factor_gt 0.0531
_refine_ls_shift/su_max 0.000
_refine_ls_shift/su_mean 0.000
_refine_ls_structure_factor_coef Fsqd
_refine_ls_weighting_details 'w=1/[\s^2^(Fo^2^)+(0.0578P)^2^+0.1949P] where P=(Fo^2^+2Fc^2^)/3'
_refine_ls_weighting_scheme calc
_refine_ls_wR_factor_gt 0.1246
_refine_ls_wR_factor_ref 0.1509
_reflns_Friedel_coverage 0.000
_reflns_number_gt 2506
_reflns_number_total 4414
_reflns_threshold_expression 'I > 2\s(I)'
_cod_data_source_file c9sc03081f2.cif
_cod_data_source_block compound3
_cod_original_cell_volume 1367.8(9)
_cod_database_code 1552243
_shelx_shelxl_version_number 2014/7
_shelx_space_group_comment
;
The symmetry employed for this shelxl refinement is uniquely defined
by the following loop, which should always be used as a source of
symmetry information in preference to the above space-group names.
They are only intended as comments.
;
_shelx_estimated_absorpt_t_max 0.989
_shelx_estimated_absorpt_t_min 0.983
_olex2_refinement_description
;
1. Fixed Uiso
 At 1.2 times of:
  All C(H) groups
 At 1.5 times of:
  All C(H,H,H) groups
2.a Aromatic/amide H refined with riding coordinates:
 C5(H5), C6(H6), C7(H7), C8(H8), C10(H10), C11(H11), C12(H12), C13(H13),
 C14(H14)
2.b Idealised Me refined as rotating group:
 C15(H15A,H15B,H15C), C16(H16A,H16B,H16C)
;
_olex2_submission_special_instructions 'No special instructions were received'

loop_
_space_group_symop_operation_xyz
'x, y, z'
'-x, y+1/2, -z+1/2'
'-x, -y, -z'
'x, -y-1/2, z-1/2'

loop_
_atom_site_label
_atom_site_type_symbol
_atom_site_fract_x
_atom_site_fract_y
_atom_site_fract_z
_atom_site_U_iso_or_equiv
_atom_site_adp_type
_atom_site_occupancy
_atom_site_site_symmetry_order
_atom_site_calc_flag
_atom_site_refinement_flags_posn
O1 O 0.69263(14) 0.62794(12) 0.27305(6) 0.0724(3) Uani 1 1 d .
O2 O 0.8751(2) 0.53397(19) 0.20010(8) 0.1241(6) Uani 1 1 d .
N1 N 0.46380(15) 0.58561(13) 0.35004(7) 0.0637(3) Uani 1 1 d .
C1 C 0.63593(16) 0.61634(14) 0.35618(7) 0.0531(3) Uani 1 1 d .
C2 C 0.74350(16) 0.50679(13) 0.39347(8) 0.0492(3) Uani 1 1 d .
C3 C 0.84494(18) 0.46260(16) 0.33782(9) 0.0610(4) Uani 1 1 d .
C4 C 0.8125(2) 0.5398(2) 0.26251(10) 0.0775(5) Uani 1 1 d .
C5 C 0.75145(18) 0.45180(14) 0.47058(8) 0.0560(3) Uani 1 1 d .
H5 H 0.6846 0.4815 0.5090 0.067 Uiso 1 1 calc R
C6 C 0.8620(2) 0.35128(16) 0.48859(11) 0.0721(5) Uani 1 1 d .
H6 H 0.8694 0.3131 0.5402 0.087 Uiso 1 1 calc R
C7 C 0.9615(2) 0.30592(17) 0.43237(14) 0.0810(5) Uani 1 1 d .
H7 H 1.0338 0.2374 0.4462 0.097 Uiso 1 1 calc R
C8 C 0.9549(2) 0.36086(18) 0.35627(13) 0.0769(5) Uani 1 1 d .
H8 H 1.0220 0.3309 0.3180 0.092 Uiso 1 1 calc R
C9 C 0.67508(16) 0.74378(14) 0.40119(8) 0.0515(3) Uani 1 1 d .
C10 C 0.78555(19) 0.83420(16) 0.37601(9) 0.0646(4) Uani 1 1 d .
H10 H 0.8353 0.8195 0.3286 0.077 Uiso 1 1 calc R
C11 C 0.8219(2) 0.94658(17) 0.42147(12) 0.0775(5) Uani 1 1 d .
H11 H 0.8943 1.0076 0.4036 0.093 Uiso 1 1 calc R
C12 C 0.7528(2) 0.96832(17) 0.49174(13) 0.0794(5) Uani 1 1 d .
H12 H 0.7785 1.0437 0.5219 0.095 Uiso 1 1 calc R
C13 C 0.6451(2) 0.87936(17) 0.51828(12) 0.0737(5) Uani 1 1 d .
H13 H 0.5985 0.8939 0.5666 0.088 Uiso 1 1 calc R
C14 C 0.60606(18) 0.76791(15) 0.47296(10) 0.0619(4) Uani 1 1 d .
H14 H 0.5322 0.7082 0.4910 0.074 Uiso 1 1 calc R
C15 C 0.3581(2) 0.6869(2) 0.30832(13) 0.0976(7) Uani 1 1 d .
H15A H 0.3854 0.7699 0.3330 0.146 Uiso 1 1 calc GR
H15B H 0.2446 0.6671 0.3132 0.146 Uiso 1 1 calc GR
H15C H 0.3754 0.6896 0.2515 0.146 Uiso 1 1 calc GR
C16 C 0.4217(2) 0.4566(2) 0.31559(12) 0.0879(6) Uani 1 1 d .
H16A H 0.4447 0.4539 0.2596 0.132 Uiso 1 1 calc GR
H16B H 0.3065 0.4398 0.3182 0.132 Uiso 1 1 calc GR
H16C H 0.4861 0.3914 0.3465 0.132 Uiso 1 1 calc GR

loop_
_atom_site_aniso_label
_atom_site_aniso_U_11
_atom_site_aniso_U_22
_atom_site_aniso_U_33
_atom_site_aniso_U_23
_atom_site_aniso_U_13
_atom_site_aniso_U_12
O1 0.0730(7) 0.1025(9) 0.0420(5) 0.0111(5) 0.0083(5) -0.0064(7)
O2 0.1239(13) 0.1920(18) 0.0647(8) -0.0043(9) 0.0470(8) 0.0047(12)
N1 0.0474(6) 0.0829(9) 0.0592(7) -0.0043(6) -0.0012(5) -0.0106(6)
C1 0.0481(7) 0.0711(9) 0.0404(6) 0.0057(6) 0.0061(5) -0.0073(6)
C2 0.0455(7) 0.0548(7) 0.0471(6) -0.0045(5) 0.0050(5) -0.0123(6)
C3 0.0511(8) 0.0749(10) 0.0582(8) -0.0127(7) 0.0114(6) -0.0110(7)
C4 0.0698(11) 0.1123(15) 0.0533(9) -0.0088(9) 0.0193(8) -0.0084(10)
C5 0.0595(8) 0.0544(8) 0.0538(7) 0.0031(6) 0.0050(6) -0.0130(7)
C6 0.0746(11) 0.0560(9) 0.0819(11) 0.0130(8) -0.0083(9) -0.0137(8)
C7 0.0651(10) 0.0582(10) 0.1160(15) -0.0048(10) -0.0069(10) -0.0013(8)
C8 0.0537(9) 0.0789(11) 0.0993(13) -0.0255(10) 0.0141(8) -0.0036(8)
C9 0.0430(7) 0.0564(8) 0.0536(7) 0.0115(6) -0.0008(5) -0.0013(6)
C10 0.0563(8) 0.0732(10) 0.0624(8) 0.0223(7) -0.0018(7) -0.0077(7)
C11 0.0702(10) 0.0604(10) 0.0973(13) 0.0211(9) -0.0109(10) -0.0172(8)
C12 0.0689(11) 0.0526(9) 0.1124(15) -0.0050(9) -0.0093(10) 0.0010(8)
C13 0.0618(10) 0.0689(10) 0.0906(12) -0.0150(9) 0.0097(8) 0.0051(8)
C14 0.0509(8) 0.0611(9) 0.0747(9) -0.0030(7) 0.0115(7) -0.0052(7)
C15 0.0569(10) 0.1305(18) 0.0999(14) 0.0126(12) -0.0166(9) 0.0055(11)
C16 0.0658(11) 0.1116(15) 0.0843(12) -0.0298(11) -0.0008(9) -0.0281(10)

loop_
_atom_type_symbol
_atom_type_description
_atom_type_scat_dispersion_real
_atom_type_scat_dispersion_imag
_atom_type_scat_source
C C 0.0033 0.0016 'International Tables Vol C Tables 4.2.6.8 and 6.1.1.4'
H H 0.0000 0.0000 'International Tables Vol C Tables 4.2.6.8 and 6.1.1.4'
N N 0.0061 0.0033 'International Tables Vol C Tables 4.2.6.8 and 6.1.1.4'
O O 0.0106 0.0060 'International Tables Vol C Tables 4.2.6.8 and 6.1.1.4'

loop_
_geom_angle_atom_site_label_1
_geom_angle_atom_site_label_2
_geom_angle_atom_site_label_3
_geom_angle
C4 O1 C1 111.29(11)
C1 N1 C15 113.40(14)
C1 N1 C16 114.37(13)
C16 N1 C15 110.97(14)
O1 C1 C2 101.86(11)
O1 C1 C9 107.88(11)
N1 C1 O1 110.65(10)
N1 C1 C2 112.65(12)
N1 C1 C9 112.08(12)
C2 C1 C9 111.16(11)
C3 C2 C1 109.86(12)
C3 C2 C5 120.26(14)
C5 C2 C1 129.87(13)
C2 C3 C4 108.47(15)
C2 C3 C8 121.60(16)
C8 C3 C4 129.93(16)
O1 C4 C3 108.51(13)
O2 C4 O1 121.60(19)
O2 C4 C3 129.9(2)
C2 C5 H5 121.1
C6 C5 C2 117.73(15)
C6 C5 H5 121.1
C5 C6 H6 119.1
C7 C6 C5 121.89(17)
C7 C6 H6 119.1
C6 C7 H7 119.7
C8 C7 C6 120.51(17)
C8 C7 H7 119.7
C3 C8 H8 121.0
C7 C8 C3 118.00(17)
C7 C8 H8 121.0
C10 C9 C1 122.61(13)
C14 C9 C1 119.06(12)
C14 C9 C10 118.21(14)
C9 C10 H10 119.9
C9 C10 C11 120.14(16)
C11 C10 H10 119.9
C10 C11 H11 119.7
C12 C11 C10 120.66(16)
C12 C11 H11 119.7
C11 C12 H12 119.9
C11 C12 C13 120.10(17)
C13 C12 H12 119.9
C12 C13 H13 120.1
C12 C13 C14 119.82(18)
C14 C13 H13 120.1
C9 C14 H14 119.5
C13 C14 C9 121.05(15)
C13 C14 H14 119.5
N1 C15 H15A 109.5
N1 C15 H15B 109.5
N1 C15 H15C 109.5
H15A C15 H15B 109.5
H15A C15 H15C 109.5
H15B C15 H15C 109.5
N1 C16 H16A 109.5
N1 C16 H16B 109.5
N1 C16 H16C 109.5
H16A C16 H16B 109.5
H16A C16 H16C 109.5
H16B C16 H16C 109.5

loop_
_geom_bond_atom_site_label_1
_geom_bond_atom_site_label_2
_geom_bond_distance
O1 C1 1.4948(16)
O1 C4 1.357(2)
O2 C4 1.197(2)
N1 C1 1.4316(18)
N1 C15 1.471(2)
N1 C16 1.466(2)
C1 C2 1.514(2)
C1 C9 1.519(2)
C2 C3 1.376(2)
C2 C5 1.3826(19)
C3 C4 1.469(2)
C3 C8 1.388(2)
C5 H5 0.9300
C5 C6 1.381(2)
C6 H6 0.9300
C6 C7 1.377(3)
C7 H7 0.9300
C7 C8 1.368(3)
C8 H8 0.9300
C9 C10 1.388(2)
C9 C14 1.384(2)
C10 H10 0.9300
C10 C11 1.389(2)
C11 H11 0.9300
C11 C12 1.359(3)
C12 H12 0.9300
C12 C13 1.371(3)
C13 H13 0.9300
C13 C14 1.383(2)
C14 H14 0.9300
C15 H15A 0.9600
C15 H15B 0.9600
C15 H15C 0.9600
C16 H16A 0.9600
C16 H16B 0.9600
C16 H16C 0.9600
